data_7045611
loop_
_publ_author_name
'Lano\"e, Pierre-Henri'
'Chan, Jonny'
'Grou\'e, Antoine'
'Gontard, Geoffrey'
'Jutand, Anny'
'Rager, Marie-Noelle'
'Armaroli, Nicola'
'Monti, Filippo'
'Barbieri, Andrea'
'Amouri, Hani'

_publ_section_title
;
 Cyclometalated N-heterocyclic carbene iridium(iii) complexes with
 naphthalimide chromophores: a novel class of phosphorescent heteroleptic
 compounds.
;
_journal_issue 10
_journal_name_full 'Dalton transactions (Cambridge, England : 2003)'
_journal_page_first 3440
_journal_page_last 3451
_journal_paper_doi 10.1039/c7dt04369d
_journal_volume 47
_journal_year 2018
_chemical_formula_moiety 'C46 H34 Ir N5 O2'
_chemical_formula_sum 'C46 H34 Ir N5 O2'
_chemical_formula_weight 880.98
_space_group_crystal_system triclinic
_space_group_IT_number 2
_space_group_name_Hall '-P 1'
_space_group_name_H-M_alt 'P -1'
_symmetry_space_group_name_Hall '-P 1'
_symmetry_space_group_name_H-M 'P -1'
_atom_sites_solution_hydrogens geom
_atom_sites_solution_primary dual
_atom_sites_solution_secondary difmap
_audit_creation_method SHELXL-2017/1
_audit_update_record
;
2017-09-05 deposited with the CCDC.
2018-01-24 downloaded from the CCDC.
;
_cell_angle_alpha 74.3020(10)
_cell_angle_beta 89.5780(10)
_cell_angle_gamma 65.1590(10)
_cell_formula_units_Z 4
_cell_length_a 13.5805(3)
_cell_length_b 16.1341(4)
_cell_length_c 21.2216(5)
_cell_measurement_reflns_used 9444
_cell_measurement_temperature 200(1)
_cell_measurement_theta_max 66.71
_cell_measurement_theta_min 3.16
_cell_volume 4032.06(17)
_computing_cell_refinement 'Bruker SAINT'
_computing_data_collection 'Bruker APEX2'
_computing_data_reduction 'Bruker SAINT'
_computing_molecular_graphics 'SXGRAPH (Farrugia, 2012)'
_computing_publication_material 'WinGX publication routines (Farrugia, 2012)'
_computing_structure_refinement 'SHELXL-2017/1 (Sheldrick, 2015)'
_computing_structure_solution 'SHELXT-2014/5 (Sheldrick, 2015)'
_diffrn_ambient_temperature 200(1)
_diffrn_detector_area_resol_mean 8.3333
_diffrn_measured_fraction_theta_full 0.996
_diffrn_measured_fraction_theta_max 0.994
_diffrn_measurement_device_type 'Bruker APEX-II CCD'
_diffrn_measurement_method '\f and \w scans'
_diffrn_radiation_source micro-source
_diffrn_radiation_type CuK\a
_diffrn_radiation_wavelength 1.54178
_diffrn_reflns_av_R_equivalents 0.0237
_diffrn_reflns_av_unetI/netI 0.0207
_diffrn_reflns_Laue_measured_fraction_full 0.996
_diffrn_reflns_Laue_measured_fraction_max 0.994
_diffrn_reflns_limit_h_max 16
_diffrn_reflns_limit_h_min -16
_diffrn_reflns_limit_k_max 19
_diffrn_reflns_limit_k_min -18
_diffrn_reflns_limit_l_max 25
_diffrn_reflns_limit_l_min -25
_diffrn_reflns_number 56906
_diffrn_reflns_point_group_measured_fraction_full 0.996
_diffrn_reflns_point_group_measured_fraction_max 0.994
_diffrn_reflns_theta_full 66.500
_diffrn_reflns_theta_max 66.710
_diffrn_reflns_theta_min 3.159
_exptl_absorpt_coefficient_mu 6.749
_exptl_absorpt_correction_T_max 0.782
_exptl_absorpt_correction_T_min 0.326
_exptl_absorpt_correction_type multi-scan
_exptl_absorpt_process_details
; 
R.H. Blessing, Acta Cryst. (1995), A51, 33-38
;
_exptl_crystal_colour red
_exptl_crystal_density_diffrn 1.451
_exptl_crystal_density_method 'not measured'
_exptl_crystal_description prism
_exptl_crystal_F_000 1752
_exptl_crystal_size_max 0.4
_exptl_crystal_size_mid 0.1
_exptl_crystal_size_min 0.05
_platon_squeeze_details
;
TITL shelx     P -1         R = 0.04
CELL   13.5805   16.1341   21.2216     74.30     89.58     65.16
SPGR P-1
C101 0.934 0.156 0.107 !       3.37 eA-3
C102 0.893 0.065 0.052 !       3.32 eA-3
C103 0.892 0.091 0.111 !       2.48 eA-3
C104 0.921 0.231 0.370 !       2.35 eA-3
C105 0.144 0.111 0.424 !       2.24 eA-3
C106 0.983 0.024 0.155 !       1.78 eA-3
C107 0.922 0.182 0.173 !       1.59 eA-3
Q108 0.778 0.341 0.355 !       1.38 eA-3
C109 0.011 0.059 0.201 !       1.38 eA-3
C110 0.097 0.963 0.251 !       1.37 eA-3
C111 0.984 0.101 0.221 !       1.34 eA-3
Q112 0.473 0.156 0.157 !       1.07 eA-3
Q113 0.451 0.096 0.204 !       0.93 eA-3
Q114 0.997 0.545 0.317 !       0.65 eA-3
Q115 0.269 0.710 0.487 !       0.65 eA-3
Q116 0.674 0.442 0.360 !       0.63 eA-3
C117 0.999 0.041 0.032 !       0.59 eA-3
Q118 0.215 0.246 0.424 !       0.58 eA-3
Q119 0.951 0.661 0.267 !       0.57 eA-3
C120 0.927 0.225 0.266 !       0.56 eA-3
Q121 0.626 0.344 0.468 !       0.55 eA-3
Q122 0.420 0.349 0.483 !       0.54 eA-3
Q123 0.408 0.240 0.134 !       0.53 eA-3
Q124 0.577 0.490 0.329 !       0.53 eA-3
Q125 0.234 0.277 0.471 !       0.52 eA-3
Q126 0.389 0.635 0.200 !       0.52 eA-3
Q127 0.310 0.585 0.450 !       0.52 eA-3
Q128 0.405 0.604 0.221 !       0.51 eA-3
Q129 0.042 0.611 0.283 !       0.51 eA-3
Q130 0.032 0.630 0.253 !       0.51 eA-3
Q131 0.015 0.653 0.229 !       0.51 eA-3
Q132 0.705 0.151 0.499 !       0.51 eA-3
Q133 0.358 0.140 0.218 !       0.50 eA-3
;
_platon_squeeze_void_average_x 0.000
_platon_squeeze_void_average_y 0.000
_platon_squeeze_void_average_z 0.000
_platon_squeeze_void_count_electrons 128
_platon_squeeze_void_volume 626
_refine_diff_density_max 0.984
_refine_diff_density_min -0.741
_refine_diff_density_rms 0.068
_refine_ls_extinction_method none
_refine_ls_goodness_of_fit_ref 1.035
_refine_ls_hydrogen_treatment constr
_refine_ls_matrix_type full
_refine_ls_number_parameters 1000
_refine_ls_number_reflns 14191
_refine_ls_number_restraints 25
_refine_ls_restrained_S_all 1.037
_refine_ls_R_factor_all 0.0265
_refine_ls_R_factor_gt 0.0246
_refine_ls_shift/su_max 0.003
_refine_ls_shift/su_mean 0.000
_refine_ls_structure_factor_coef Fsqd
_refine_ls_weighting_details 'w=1/[\s^2^(Fo^2^)+(0.0277P)^2^+5.8003P] where P=(Fo^2^+2Fc^2^)/3'
_refine_ls_weighting_scheme calc
_refine_ls_wR_factor_gt 0.0611
_refine_ls_wR_factor_ref 0.0625
_reflns_number_gt 13333
_reflns_number_total 14191
_reflns_threshold_expression 'I > 2\s(I)'
_cod_data_source_file c7dt04369d2.cif
_cod_data_source_block Compound_5a
_cod_depositor_comments 'Adding full bibliography for 7045610--7045613.cif.'
_cod_database_code 7045611
_shelx_shelxl_version_number 2017/1
_shelx_space_group_comment
;
The symmetry employed for this shelxl refinement is uniquely defined
by the following loop, which should always be used as a source of
symmetry information in preference to the above space-group names.
They are only intended as comments.
;
_platon_squeeze_void_probe_radius 1.24

loop_
_space_group_symop_operation_xyz
'x, y, z'
'-x, -y, -z'

loop_
_atom_site_label
_atom_site_type_symbol
_atom_site_fract_x
_atom_site_fract_y
_atom_site_fract_z
_atom_site_U_iso_or_equiv
_atom_site_adp_type
_atom_site_occupancy
_atom_site_site_symmetry_order
_atom_site_calc_flag
_atom_site_refinement_flags_posn
_atom_site_refinement_flags_adp
_atom_site_refinement_flags_occupancy
_atom_site_disorder_assembly
_atom_site_disorder_group
Ir1 Ir 0.56803(2) 0.85066(2) 0.81653(2) 0.02800(4) Uani 1 1 d . . . . .
Ir2 Ir -0.02409(2) 0.61738(2) 0.28274(2) 0.02918(4) Uani 1 1 d . . . . .
O1 O 0.34376(18) 0.76450(16) 1.04014(12) 0.0468(5) Uani 1 1 d . . . . .
O2 O 0.5299(2) 0.45238(18) 1.15654(13) 0.0606(7) Uani 1 1 d . . . . .
O3 O 0.3557(2) 0.5806(2) 0.42747(19) 0.0865(11) Uani 1 1 d . . . . .
O4 O 0.2715(3) 0.8419(2) 0.49710(16) 0.0785(10) Uani 1 1 d . . . . .
N1 N 0.73760(19) 0.65295(17) 0.86733(12) 0.0318(5) Uani 1 1 d . . . . .
N2 N 0.8035(2) 0.71707(19) 0.78634(13) 0.0398(6) Uani 1 1 d . . . . .
N3 N 0.4417(2) 0.61016(19) 1.10052(13) 0.0403(6) Uani 1 1 d . . . . .
N4 N 0.47586(19) 0.82479(16) 0.75437(12) 0.0319(5) Uani 1 1 d . . . . .
N5 N 0.6390(2) 0.90449(18) 0.87017(12) 0.0350(5) Uani 1 1 d . . . . .
N6 N -0.1505(2) 0.78933(17) 0.32302(12) 0.0342(5) Uani 1 1 d . . . . .
N7 N -0.2731(2) 0.76183(18) 0.28105(13) 0.0375(6) Uani 1 1 d . . . . .
N8 N 0.3153(3) 0.7120(2) 0.46103(18) 0.0624(9) Uani 1 1 d . . . . .
N9 N -0.00384(18) 0.68712(16) 0.19053(11) 0.0296(5) Uani 1 1 d . . . . .
N10 N -0.0301(3) 0.52627(19) 0.37008(12) 0.0464(7) Uani 1 1 d . . . . .
C1 C 0.7132(2) 0.7349(2) 0.81656(14) 0.0340(6) Uani 1 1 d . . . . .
C2 C 0.8857(3) 0.6278(2) 0.81913(16) 0.0422(7) Uani 1 1 d . . . . .
H2 H 0.957555 0.600096 0.807492 0.051 Uiso 1 1 calc R U . . .
C3 C 0.8460(2) 0.5880(2) 0.86970(16) 0.0378(7) Uani 1 1 d . . . . .
H3 H 0.884084 0.527254 0.901324 0.045 Uiso 1 1 calc R U . . .
C4 C 0.5696(2) 0.7439(2) 0.89972(13) 0.0291(6) Uani 1 1 d . . . . .
C5 C 0.6571(2) 0.6531(2) 0.91040(14) 0.0307(6) Uani 1 1 d . . . . .
C6 C 0.6637(2) 0.5689(2) 0.95757(14) 0.0317(6) Uani 1 1 d . . . . .
C7 C 0.5865(2) 0.5823(2) 1.00439(14) 0.0313(6) Uani 1 1 d . . . . .
C8 C 0.5019(2) 0.6746(2) 0.99752(14) 0.0318(6) Uani 1 1 d . . . . .
C9 C 0.4919(2) 0.7505(2) 0.94485(14) 0.0319(6) Uani 1 1 d . . . . .
H9 H 0.429918 0.810074 0.938570 0.038 Uiso 1 1 calc R U . . .
C10 C 0.7355(3) 0.4731(2) 0.96077(16) 0.0388(7) Uani 1 1 d . . . . .
H10 H 0.784114 0.461477 0.928409 0.047 Uiso 1 1 calc R U . . .
C11 C 0.7360(3) 0.3973(2) 1.00944(17) 0.0437(8) Uani 1 1 d . . . . .
H11 H 0.784255 0.334084 1.010020 0.052 Uiso 1 1 calc R U . . .
C12 C 0.6666(3) 0.4116(2) 1.05819(17) 0.0425(7) Uani 1 1 d . . . . .
H12 H 0.670428 0.358574 1.093002 0.051 Uiso 1 1 calc R U . . .
C13 C 0.5927(2) 0.5028(2) 1.05577(15) 0.0347(6) Uani 1 1 d . . . . .
C14 C 0.5207(3) 0.5174(2) 1.10827(17) 0.0420(7) Uani 1 1 d . . . . .
C15 C 0.4231(2) 0.6882(2) 1.04547(15) 0.0369(7) Uani 1 1 d . . . . .
C16 C 0.8150(3) 0.7804(3) 0.72637(19) 0.0579(10) Uani 1 1 d . . . . .
H16A H 0.889001 0.750762 0.714447 0.087 Uiso 1 1 calc R U . . .
H16B H 0.761525 0.791832 0.690515 0.087 Uiso 1 1 calc R U . . .
H16C H 0.802271 0.841334 0.733746 0.087 Uiso 1 1 calc R U . . .
C17 C 0.3712(3) 0.6292(3) 1.15259(19) 0.0564(9) Uani 1 1 d . . . . .
H17A H 0.376289 0.568154 1.182338 0.068 Uiso 1 1 calc R U . . .
H17B H 0.294211 0.669085 1.132592 0.068 Uiso 1 1 calc R U . . .
C18 C 0.4067(4) 0.6821(4) 1.1930(2) 0.0726(12) Uani 1 1 d . . . . .
H18A H 0.480502 0.638980 1.217218 0.087 Uiso 1 1 calc R U . . .
H18B H 0.410636 0.738794 1.162411 0.087 Uiso 1 1 calc R U . . .
C19 C 0.3289(5) 0.7128(5) 1.2406(3) 0.104(2) Uani 1 1 d . . . . .
H19A H 0.328320 0.655734 1.272736 0.125 Uiso 1 1 calc R U . . .
H19B H 0.254408 0.752672 1.216639 0.125 Uiso 1 1 calc R U . . .
C20 C 0.3577(8) 0.7683(7) 1.2768(4) 0.156(4) Uani 1 1 d . . . . .
H20A H 0.304334 0.787060 1.307576 0.235 Uiso 1 1 calc R U . . .
H20B H 0.430841 0.728669 1.301328 0.235 Uiso 1 1 calc R U . . .
H20C H 0.356941 0.825591 1.245240 0.235 Uiso 1 1 calc R U . . .
C21 C 0.5680(2) 0.9461(2) 0.72823(14) 0.0304(6) Uani 1 1 d . . . . .
C22 C 0.6169(3) 1.0077(2) 0.71180(16) 0.0373(7) Uani 1 1 d . . . . .
H22 H 0.659037 1.011546 0.745462 0.045 Uiso 1 1 calc R U . . .
C23 C 0.6060(3) 1.0647(2) 0.64664(17) 0.0444(8) Uani 1 1 d . . . . .
H23 H 0.643778 1.103755 0.637011 0.053 Uiso 1 1 calc R U . . .
C24 C 0.5418(3) 1.0651(2) 0.59652(16) 0.0430(7) Uani 1 1 d . . . . .
H24 H 0.534520 1.104742 0.552951 0.052 Uiso 1 1 calc R U . . .
C25 C 0.4873(3) 1.0066(2) 0.61023(15) 0.0367(7) Uani 1 1 d . . . . .
C26 C 0.5029(2) 0.9472(2) 0.67569(14) 0.0312(6) Uani 1 1 d . . . . .
C27 C 0.4528(2) 0.88400(19) 0.69064(14) 0.0323(6) Uani 1 1 d . . . . .
C28 C 0.3847(3) 0.8804(2) 0.64305(15) 0.0380(7) Uani 1 1 d . . . . .
C29 C 0.3672(3) 0.9439(2) 0.57756(16) 0.0432(8) Uani 1 1 d . . . . .
H29 H 0.320431 0.944085 0.544420 0.052 Uiso 1 1 calc R U . . .
C30 C 0.4157(3) 1.0032(2) 0.56218(15) 0.0428(8) Uani 1 1 d . . . . .
H30 H 0.402346 1.044031 0.518343 0.051 Uiso 1 1 calc R U . . .
C31 C 0.3399(3) 0.8148(2) 0.66173(17) 0.0449(8) Uani 1 1 d . . . . .
H31 H 0.292403 0.811277 0.630948 0.054 Uiso 1 1 calc R U . . .
C32 C 0.3658(3) 0.7555(2) 0.72536(17) 0.0454(8) Uani 1 1 d . . . . .
H32 H 0.337079 0.709787 0.738510 0.054 Uiso 1 1 calc R U . . .
C33 C 0.4340(3) 0.7619(2) 0.77078(16) 0.0389(7) Uani 1 1 d . . . . .
H33 H 0.450870 0.720207 0.814537 0.047 Uiso 1 1 calc R U . . .
C34 C 0.4289(2) 0.9550(2) 0.83623(14) 0.0334(6) Uani 1 1 d . . . . .
C35 C 0.3190(3) 0.9817(2) 0.81990(16) 0.0421(7) Uani 1 1 d . . . . .
H35 H 0.298267 0.950216 0.794336 0.051 Uiso 1 1 calc R U . . .
C36 C 0.2380(3) 1.0543(3) 0.8405(2) 0.0560(10) Uani 1 1 d . . . . .
H36 H 0.163371 1.070715 0.828771 0.067 Uiso 1 1 calc R U . . .
C37 C 0.2633(3) 1.1023(2) 0.87708(19) 0.0571(10) Uani 1 1 d . . . . .
H37 H 0.206774 1.150730 0.890881 0.069 Uiso 1 1 calc R U . . .
C38 C 0.3729(3) 1.0794(2) 0.89399(16) 0.0480(9) Uani 1 1 d . . . . .
C39 C 0.4535(3) 1.0058(2) 0.87307(14) 0.0360(7) Uani 1 1 d . . . . .
C40 C 0.5658(3) 0.9793(2) 0.88997(14) 0.0369(7) Uani 1 1 d . . . . .
C41 C 0.5993(3) 1.0280(2) 0.92426(16) 0.0483(9) Uani 1 1 d . . . . .
C42 C 0.5142(4) 1.1037(3) 0.94441(19) 0.0625(11) Uani 1 1 d . . . . .
H42 H 0.534221 1.137582 0.968161 0.075 Uiso 1 1 calc R U . . .
C43 C 0.4086(4) 1.1272(3) 0.93056(19) 0.0619(11) Uani 1 1 d . . . . .
H43 H 0.355433 1.176717 0.945199 0.074 Uiso 1 1 calc R U . . .
C44 C 0.7108(4) 0.9996(3) 0.93719(19) 0.0602(11) Uani 1 1 d . . . . .
H44 H 0.736372 1.031247 0.960081 0.072 Uiso 1 1 calc R U . . .
C45 C 0.7834(4) 0.9256(3) 0.9165(2) 0.0604(10) Uani 1 1 d . . . . .
H45 H 0.859651 0.906387 0.924539 0.072 Uiso 1 1 calc R U . . .
C46 C 0.7459(3) 0.8785(3) 0.88401(17) 0.0464(8) Uani 1 1 d . . . . .
H46 H 0.797570 0.826287 0.871145 0.056 Uiso 1 1 calc R U . . .
C47 C -0.1648(2) 0.7313(2) 0.29056(14) 0.0338(6) Uani 1 1 d . . . . .
C48 C -0.3265(3) 0.8348(2) 0.30921(17) 0.0447(8) Uani 1 1 d . . . . .
H48 H -0.403270 0.867079 0.309446 0.054 Uiso 1 1 calc R U . . .
C49 C -0.2511(3) 0.8515(2) 0.33574(16) 0.0427(7) Uani 1 1 d . . . . .
H49 H -0.263407 0.897095 0.358940 0.051 Uiso 1 1 calc R U . . .
C50 C 0.0364(2) 0.6846(2) 0.33391(13) 0.0322(6) Uani 1 1 d . . . . .
C51 C -0.0407(2) 0.7689(2) 0.34367(13) 0.0337(6) Uani 1 1 d . . . . .
C52 C -0.0139(3) 0.8281(2) 0.37185(15) 0.0403(7) Uani 1 1 d . . . . .
C53 C 0.0972(3) 0.7900(2) 0.40081(15) 0.0402(7) Uani 1 1 d . . . . .
C54 C 0.1739(3) 0.7007(2) 0.39629(16) 0.0408(7) Uani 1 1 d . . . . .
C55 C 0.1447(3) 0.6525(2) 0.36160(14) 0.0363(7) Uani 1 1 d . . . . .
H55 H 0.199638 0.595244 0.356001 0.044 Uiso 1 1 calc R U . . .
C56 C -0.0840(3) 0.9233(3) 0.3716(2) 0.0589(10) Uani 1 1 d . . . . .
H56 H -0.156365 0.953221 0.349626 0.071 Uiso 1 1 calc R U . . .
C57 C -0.0494(4) 0.9723(3) 0.4023(3) 0.0783(14) Uani 1 1 d . . . . .
H57 H -0.098326 1.035377 0.401672 0.094 Uiso 1 1 calc R U . . .
C58 C 0.0564(4) 0.9314(3) 0.4344(2) 0.0692(12) Uani 1 1 d . . . . .
H58 H 0.077864 0.965468 0.457125 0.083 Uiso 1 1 calc R U . . .
C59 C 0.1296(3) 0.8423(3) 0.43328(18) 0.0513(9) Uani 1 1 d . . . . .
C60 C 0.2426(4) 0.8006(3) 0.46597(19) 0.0576(10) Uani 1 1 d . . . . .
C61 C 0.2877(3) 0.6582(3) 0.4282(2) 0.0561(10) Uani 1 1 d . . . . .
C62 C -0.3298(3) 0.7253(3) 0.24620(18) 0.0487(8) Uani 1 1 d . . . . .
H62A H -0.408814 0.759843 0.246282 0.073 Uiso 1 1 calc R U . . .
H62B H -0.312604 0.734273 0.200621 0.073 Uiso 1 1 calc R U . . .
H62C H -0.306147 0.657020 0.268208 0.073 Uiso 1 1 calc R U . . .
C63A C 0.4323(4) 0.6694(4) 0.4934(3) 0.0818(15) Uani 0.75 1 d D . P A 1
H63A H 0.459753 0.718860 0.483038 0.098 Uiso 0.75 1 calc R U P A 1
H63B H 0.479497 0.616787 0.475891 0.098 Uiso 0.75 1 calc R U P A 1
C64A C 0.4373(5) 0.6311(4) 0.5680(3) 0.0761(18) Uani 0.75 1 d D . P A 1
H64A H 0.515146 0.596591 0.586980 0.091 Uiso 0.75 1 calc R U P A 1
H64B H 0.403084 0.686441 0.585610 0.091 Uiso 0.75 1 calc R U P A 1
C65A C 0.3830(6) 0.5648(5) 0.5929(4) 0.094(2) Uani 0.75 1 d D . P A 1
H65A H 0.303943 0.599804 0.576899 0.113 Uiso 0.75 1 calc R U P A 1
H65B H 0.414474 0.510241 0.574446 0.113 Uiso 0.75 1 calc R U P A 1
C66A C 0.3976(8) 0.5281(6) 0.6658(4) 0.105(3) Uani 0.75 1 d D . P A 1
H66A H 0.361443 0.485911 0.679407 0.158 Uiso 0.75 1 calc R U P A 1
H66B H 0.475770 0.492247 0.681830 0.158 Uiso 0.75 1 calc R U P A 1
H66C H 0.365240 0.581810 0.684283 0.158 Uiso 0.75 1 calc R U P A 1
C63B C 0.4323(4) 0.6694(4) 0.4934(3) 0.0818(15) Uani 0.25 1 d D . P A 2
H63C H 0.455337 0.602612 0.521160 0.098 Uiso 0.25 1 calc R U P A 2
H63D H 0.439495 0.707209 0.521346 0.098 Uiso 0.25 1 calc R U P A 2
C64B C 0.5024(14) 0.6732(16) 0.4350(11) 0.117(7) Uani 0.25 1 d D . P A 2
H64C H 0.480938 0.643447 0.405816 0.140 Uiso 0.25 1 calc R U P A 2
H64D H 0.474562 0.741790 0.410336 0.140 Uiso 0.25 1 calc R U P A 2
C65B C 0.6237(15) 0.634(2) 0.4387(15) 0.131(10) Uani 0.25 1 d D . P A 2
H65C H 0.657375 0.563488 0.448968 0.157 Uiso 0.25 1 calc R U P A 2
H65D H 0.645849 0.661198 0.396519 0.157 Uiso 0.25 1 calc R U P A 2
C66B C 0.656(3) 0.663(2) 0.4924(18) 0.175(16) Uani 0.25 1 d D . P A 2
H66D H 0.735896 0.639354 0.497888 0.263 Uiso 0.25 1 calc R U P A 2
H66E H 0.621532 0.732723 0.481478 0.263 Uiso 0.25 1 calc R U P A 2
H66F H 0.632984 0.635642 0.533589 0.263 Uiso 0.25 1 calc R U P A 2
C67 C -0.0920(2) 0.5639(2) 0.22560(15) 0.0339(6) Uani 1 1 d . . . . .
C69 C -0.1409(3) 0.5021(2) 0.24107(18) 0.0443(8) Uani 1 1 d . . . . .
H69 H -0.146083 0.475191 0.285967 0.053 Uiso 1 1 calc R U . . .
C70 C -0.1830(3) 0.4783(3) 0.1916(2) 0.0537(9) Uani 1 1 d . . . . .
H70 H -0.218159 0.437341 0.203925 0.064 Uiso 1 1 calc R U . . .
C71 C -0.1748(3) 0.5126(3) 0.12653(19) 0.0525(9) Uani 1 1 d . . . . .
H71 H -0.203017 0.494716 0.094247 0.063 Uiso 1 1 calc R U . . .
C72 C -0.1246(3) 0.5740(2) 0.10750(16) 0.0417(7) Uani 1 1 d . . . . .
C73 C -0.0853(2) 0.5990(2) 0.15771(15) 0.0346(6) Uani 1 1 d . . . . .
C74 C -0.0360(2) 0.6624(2) 0.14009(14) 0.0321(6) Uani 1 1 d . . . . .
C75 C -0.0219(3) 0.6999(2) 0.07399(14) 0.0392(7) Uani 1 1 d . . . . .
C76 C -0.0605(3) 0.6704(3) 0.02487(16) 0.0510(9) Uani 1 1 d . . . . .
H76 H -0.051154 0.693027 -0.019935 0.061 Uiso 1 1 calc R U . . .
C77 C -0.1092(3) 0.6117(3) 0.04082(17) 0.0521(9) Uani 1 1 d . . . . .
H77 H -0.134333 0.594621 0.006847 0.063 Uiso 1 1 calc R U . . .
C78 C 0.0267(3) 0.7626(2) 0.06126(16) 0.0459(8) Uani 1 1 d . . . . .
H78 H 0.038136 0.788343 0.017513 0.055 Uiso 1 1 calc R U . . .
C79 C 0.0577(3) 0.7868(2) 0.11228(17) 0.0459(8) Uani 1 1 d . . . . .
H79 H 0.090143 0.830044 0.104009 0.055 Uiso 1 1 calc R U . . .
C80 C 0.0415(2) 0.7478(2) 0.17635(16) 0.0382(7) Uani 1 1 d . . . . .
H80 H 0.063741 0.765064 0.211226 0.046 Uiso 1 1 calc R U . . .
C81 C 0.1284(3) 0.5053(2) 0.29240(15) 0.0386(7) Uani 1 1 d . . . . .
C82 C 0.2137(3) 0.4940(2) 0.25405(18) 0.0445(8) Uani 1 1 d . . . . .
H82 H 0.203455 0.542538 0.214077 0.053 Uiso 1 1 calc R U . . .
C83 C 0.3147(3) 0.4130(3) 0.2727(2) 0.0637(11) Uani 1 1 d . . . . .
H83 H 0.370716 0.407494 0.244813 0.076 Uiso 1 1 calc R U . . .
C84 C 0.3340(4) 0.3425(3) 0.3296(3) 0.0877(17) Uani 1 1 d . . . . .
H84 H 0.403140 0.288419 0.341638 0.105 Uiso 1 1 calc R U . . .
C85 C 0.2514(5) 0.3498(3) 0.3707(2) 0.0890(18) Uani 1 1 d . . . . .
C86 C 0.1500(4) 0.4315(3) 0.35100(18) 0.0590(11) Uani 1 1 d . . . . .
C87 C 0.0646(4) 0.4424(3) 0.39186(17) 0.0651(12) Uani 1 1 d . . . . .
C88 C 0.0756(6) 0.3732(3) 0.4504(2) 0.102(2) Uani 1 1 d . . . . .
C89 C 0.1788(8) 0.2907(4) 0.4699(3) 0.161(4) Uani 1 1 d . . . . .
H89 H 0.189688 0.242989 0.510397 0.193 Uiso 1 1 calc R U . . .
C90 C 0.2614(7) 0.2792(4) 0.4318(3) 0.145(4) Uani 1 1 d . . . . .
H90 H 0.327950 0.222631 0.445829 0.174 Uiso 1 1 calc R U . . .
C91 C -0.0142(7) 0.3901(4) 0.4872(2) 0.118(3) Uani 1 1 d . . . . .
H91 H -0.009790 0.343863 0.527317 0.142 Uiso 1 1 calc R U . . .
C92 C -0.1079(6) 0.4737(4) 0.4647(2) 0.095(2) Uani 1 1 d . . . . .
H92 H -0.168722 0.485504 0.489212 0.114 Uiso 1 1 calc R U . . .
C93 C -0.1137(4) 0.5405(3) 0.40649(18) 0.0622(11) Uani 1 1 d . . . . .
H93 H -0.178778 0.598334 0.391731 0.075 Uiso 1 1 calc R U . . .

loop_
_atom_site_aniso_label
_atom_site_aniso_U_11
_atom_site_aniso_U_22
_atom_site_aniso_U_33
_atom_site_aniso_U_23
_atom_site_aniso_U_13
_atom_site_aniso_U_12
Ir1 0.02788(7) 0.02331(6) 0.02695(7) -0.00972(5) -0.00306(5) -0.00415(5)
Ir2 0.03512(7) 0.02640(7) 0.02307(6) -0.01006(5) 0.00071(5) -0.00889(5)
O1 0.0369(12) 0.0413(13) 0.0502(13) -0.0123(10) 0.0092(10) -0.0067(10)
O2 0.0676(17) 0.0441(14) 0.0558(16) 0.0025(12) 0.0107(13) -0.0214(13)
O3 0.0550(17) 0.073(2) 0.124(3) -0.060(2) -0.0317(17) -0.0010(15)
O4 0.106(2) 0.0605(18) 0.079(2) -0.0247(16) -0.0271(18) -0.0430(18)
N1 0.0297(12) 0.0273(12) 0.0312(12) -0.0125(10) -0.0020(10) -0.0031(10)
N2 0.0350(14) 0.0359(14) 0.0389(14) -0.0148(11) 0.0052(11) -0.0042(11)
N3 0.0374(14) 0.0410(15) 0.0412(14) -0.0092(12) 0.0049(11) -0.0176(12)
N4 0.0335(13) 0.0256(12) 0.0312(12) -0.0104(10) -0.0018(10) -0.0065(10)
N5 0.0401(14) 0.0326(13) 0.0284(12) -0.0083(10) -0.0044(10) -0.0125(11)
N6 0.0378(13) 0.0294(12) 0.0285(12) -0.0103(10) 0.0004(10) -0.0072(11)
N7 0.0349(14) 0.0333(13) 0.0366(14) -0.0085(11) 0.0021(11) -0.0089(11)
N8 0.062(2) 0.058(2) 0.069(2) -0.0257(17) -0.0182(17) -0.0235(17)
N9 0.0263(11) 0.0270(12) 0.0266(12) -0.0069(9) -0.0015(9) -0.0038(10)
N10 0.076(2) 0.0338(14) 0.0243(12) -0.0088(11) 0.0069(13) -0.0194(14)
C1 0.0341(15) 0.0315(15) 0.0317(15) -0.0138(12) -0.0024(12) -0.0070(13)
C2 0.0313(16) 0.0372(17) 0.0455(18) -0.0160(15) 0.0011(14) -0.0009(14)
C3 0.0311(15) 0.0301(15) 0.0410(17) -0.0149(13) -0.0033(13) 0.0001(13)
C4 0.0279(14) 0.0270(14) 0.0265(13) -0.0088(11) -0.0040(11) -0.0058(11)
C5 0.0291(14) 0.0298(14) 0.0315(14) -0.0145(12) -0.0037(11) -0.0078(12)
C6 0.0314(14) 0.0272(14) 0.0333(15) -0.0117(12) -0.0080(12) -0.0079(12)
C7 0.0310(14) 0.0282(14) 0.0352(15) -0.0103(12) -0.0074(12) -0.0127(12)
C8 0.0289(14) 0.0321(15) 0.0358(15) -0.0132(12) -0.0031(12) -0.0123(12)
C9 0.0285(14) 0.0266(14) 0.0345(15) -0.0120(12) -0.0033(11) -0.0044(12)
C10 0.0371(16) 0.0305(16) 0.0461(18) -0.0161(14) -0.0025(13) -0.0091(13)
C11 0.0444(18) 0.0239(15) 0.057(2) -0.0125(14) -0.0051(15) -0.0094(14)
C12 0.0453(18) 0.0267(15) 0.0522(19) -0.0048(14) -0.0087(15) -0.0166(14)
C13 0.0310(15) 0.0310(15) 0.0423(16) -0.0098(13) -0.0052(12) -0.0141(13)
C14 0.0405(17) 0.0379(17) 0.0462(18) -0.0062(15) -0.0033(14) -0.0193(15)
C15 0.0332(16) 0.0374(17) 0.0406(17) -0.0118(13) -0.0014(13) -0.0155(14)
C16 0.054(2) 0.051(2) 0.050(2) -0.0096(17) 0.0172(17) -0.0082(18)
C17 0.052(2) 0.055(2) 0.051(2) -0.0056(17) 0.0144(17) -0.0195(18)
C18 0.077(3) 0.087(3) 0.054(2) -0.021(2) 0.018(2) -0.036(3)
C19 0.113(5) 0.151(6) 0.091(4) -0.067(4) 0.045(4) -0.079(5)
C20 0.205(9) 0.228(10) 0.163(7) -0.140(8) 0.106(7) -0.163(9)
C21 0.0275(14) 0.0270(14) 0.0292(14) -0.0106(11) 0.0006(11) -0.0035(12)
C22 0.0373(16) 0.0335(16) 0.0392(16) -0.0129(13) -0.0005(13) -0.0122(13)
C23 0.0495(19) 0.0426(18) 0.0449(18) -0.0147(15) 0.0109(15) -0.0225(16)
C24 0.054(2) 0.0355(17) 0.0341(16) -0.0098(13) 0.0064(14) -0.0147(15)
C25 0.0409(16) 0.0311(15) 0.0313(15) -0.0129(12) 0.0022(12) -0.0071(13)
C26 0.0323(14) 0.0247(13) 0.0326(14) -0.0132(12) 0.0018(12) -0.0056(12)
C27 0.0333(15) 0.0232(13) 0.0339(15) -0.0123(12) -0.0021(12) -0.0037(12)
C28 0.0423(17) 0.0294(15) 0.0358(16) -0.0162(13) -0.0066(13) -0.0053(13)
C29 0.0500(19) 0.0393(17) 0.0344(16) -0.0163(14) -0.0101(14) -0.0103(15)
C30 0.054(2) 0.0375(17) 0.0271(15) -0.0099(13) -0.0029(14) -0.0101(15)
C31 0.0502(19) 0.0388(17) 0.0466(19) -0.0167(15) -0.0101(15) -0.0173(15)
C32 0.054(2) 0.0340(17) 0.051(2) -0.0123(15) -0.0059(16) -0.0212(15)
C33 0.0459(18) 0.0282(15) 0.0398(17) -0.0084(13) -0.0018(14) -0.0144(14)
C34 0.0353(15) 0.0253(14) 0.0285(14) -0.0045(11) 0.0028(12) -0.0048(12)
C35 0.0344(16) 0.0352(17) 0.0420(17) -0.0067(14) 0.0009(13) -0.0043(14)
C36 0.0384(19) 0.044(2) 0.059(2) -0.0049(18) 0.0076(16) 0.0003(16)
C37 0.057(2) 0.0324(18) 0.053(2) -0.0085(16) 0.0185(18) 0.0048(16)
C38 0.071(2) 0.0252(15) 0.0347(17) -0.0095(13) 0.0147(16) -0.0085(16)
C39 0.0473(18) 0.0252(14) 0.0275(14) -0.0046(11) 0.0052(13) -0.0102(13)
C40 0.0545(19) 0.0282(15) 0.0261(14) -0.0070(12) 0.0023(13) -0.0167(14)
C41 0.082(3) 0.0401(18) 0.0319(16) -0.0124(14) 0.0027(16) -0.0338(19)
C42 0.111(4) 0.043(2) 0.042(2) -0.0232(17) 0.011(2) -0.036(2)
C43 0.099(3) 0.0348(19) 0.046(2) -0.0211(16) 0.022(2) -0.019(2)
C44 0.091(3) 0.060(2) 0.045(2) -0.0148(18) -0.009(2) -0.046(2)
C45 0.063(2) 0.066(3) 0.057(2) -0.014(2) -0.0138(19) -0.035(2)
C46 0.0396(18) 0.049(2) 0.0451(19) -0.0123(16) -0.0109(14) -0.0150(16)
C47 0.0386(16) 0.0311(15) 0.0275(14) -0.0081(12) 0.0028(12) -0.0115(13)
C48 0.0376(17) 0.0363(17) 0.0493(19) -0.0151(15) 0.0070(15) -0.0045(14)
C49 0.0440(18) 0.0307(16) 0.0436(18) -0.0160(14) 0.0034(14) -0.0039(14)
C50 0.0402(16) 0.0305(15) 0.0237(13) -0.0106(11) 0.0020(12) -0.0116(13)
C51 0.0414(16) 0.0293(14) 0.0237(13) -0.0068(11) -0.0003(12) -0.0096(13)
C52 0.0506(19) 0.0309(16) 0.0362(16) -0.0134(13) 0.0002(14) -0.0126(14)
C53 0.057(2) 0.0337(16) 0.0315(15) -0.0118(13) 0.0006(14) -0.0203(15)
C54 0.0446(18) 0.0373(17) 0.0380(17) -0.0133(14) -0.0039(14) -0.0139(15)
C55 0.0401(16) 0.0347(16) 0.0311(15) -0.0142(13) -0.0021(12) -0.0106(13)
C56 0.059(2) 0.0356(19) 0.077(3) -0.0251(18) -0.004(2) -0.0103(17)
C57 0.082(3) 0.038(2) 0.112(4) -0.042(2) -0.010(3) -0.011(2)
C58 0.087(3) 0.047(2) 0.081(3) -0.036(2) -0.007(2) -0.025(2)
C59 0.069(2) 0.0431(19) 0.0460(19) -0.0178(16) -0.0050(17) -0.0252(18)
C60 0.079(3) 0.049(2) 0.052(2) -0.0158(17) -0.0105(19) -0.033(2)
C61 0.052(2) 0.051(2) 0.065(2) -0.0268(19) -0.0125(18) -0.0156(18)
C62 0.0424(18) 0.0472(19) 0.056(2) -0.0177(17) -0.0003(15) -0.0170(16)
C63A 0.069(3) 0.072(3) 0.100(4) -0.032(3) -0.027(3) -0.021(2)
C64A 0.068(4) 0.064(4) 0.086(4) -0.031(3) -0.014(3) -0.013(3)
C65A 0.073(4) 0.086(5) 0.118(6) -0.026(5) -0.006(4) -0.030(4)
C66A 0.130(7) 0.080(5) 0.078(5) -0.002(4) -0.001(5) -0.033(5)
C63B 0.069(3) 0.072(3) 0.100(4) -0.032(3) -0.027(3) -0.021(2)
C64B 0.065(10) 0.068(13) 0.188(18) 0.014(14) 0.009(11) -0.033(10)
C65B 0.078(11) 0.15(3) 0.17(3) -0.07(2) 0.023(14) -0.052(15)
C66B 0.16(3) 0.10(2) 0.23(4) -0.06(3) -0.06(3) -0.02(2)
C67 0.0323(15) 0.0325(15) 0.0351(15) -0.0158(13) 0.0046(12) -0.0090(13)
C69 0.0437(18) 0.0464(19) 0.0482(19) -0.0217(16) 0.0107(15) -0.0201(16)
C70 0.045(2) 0.057(2) 0.074(3) -0.033(2) 0.0098(18) -0.0285(18)
C71 0.0439(19) 0.061(2) 0.060(2) -0.0325(19) -0.0068(16) -0.0196(17)
C72 0.0346(16) 0.0425(18) 0.0398(17) -0.0189(14) -0.0088(13) -0.0049(14)
C73 0.0302(15) 0.0320(15) 0.0349(15) -0.0148(12) -0.0027(12) -0.0042(12)
C74 0.0279(14) 0.0269(14) 0.0304(14) -0.0103(11) -0.0013(11) -0.0002(12)
C75 0.0364(16) 0.0352(16) 0.0270(14) -0.0069(12) -0.0006(12) 0.0008(13)
C76 0.055(2) 0.049(2) 0.0269(16) -0.0107(14) -0.0057(14) -0.0016(17)
C77 0.054(2) 0.053(2) 0.0377(18) -0.0206(16) -0.0136(15) -0.0072(18)
C78 0.0442(18) 0.0401(18) 0.0324(16) -0.0007(14) 0.0047(14) -0.0048(15)
C79 0.0438(18) 0.0389(18) 0.0454(19) -0.0028(15) 0.0075(15) -0.0148(15)
C80 0.0354(16) 0.0358(16) 0.0408(17) -0.0110(13) 0.0000(13) -0.0131(13)
C81 0.0429(17) 0.0305(15) 0.0356(16) -0.0183(13) -0.0082(13) -0.0043(13)
C82 0.0372(17) 0.0391(18) 0.053(2) -0.0258(16) -0.0040(15) -0.0051(14)
C83 0.048(2) 0.055(2) 0.074(3) -0.038(2) -0.0065(19) 0.0021(18)
C84 0.072(3) 0.054(3) 0.086(3) -0.027(3) -0.018(3) 0.025(2)
C85 0.109(4) 0.041(2) 0.059(3) -0.007(2) -0.017(3) 0.017(2)
C86 0.080(3) 0.0340(18) 0.0386(19) -0.0111(15) -0.0088(18) -0.0017(18)
C87 0.105(3) 0.040(2) 0.0309(18) -0.0102(15) 0.0054(19) -0.013(2)
C88 0.166(6) 0.046(3) 0.043(2) 0.001(2) 0.016(3) -0.009(3)
C89 0.245(10) 0.056(3) 0.065(4) 0.024(3) 0.022(5) 0.018(5)
C90 0.179(8) 0.058(3) 0.084(4) 0.019(3) -0.006(5) 0.031(4)
C91 0.220(8) 0.057(3) 0.042(2) 0.000(2) 0.040(4) -0.036(4)
C92 0.174(6) 0.066(3) 0.047(2) -0.018(2) 0.051(3) -0.053(4)
C93 0.102(3) 0.048(2) 0.0366(19) -0.0159(16) 0.026(2) -0.031(2)

loop_
_atom_type_symbol
_atom_type_description
_atom_type_scat_dispersion_real
_atom_type_scat_dispersion_imag
_atom_type_scat_source
C C 0.0181 0.0091 'International Tables Vol C Tables 4.2.6.8 and 6.1.1.4'
H H 0.0000 0.0000 'International Tables Vol C Tables 4.2.6.8 and 6.1.1.4'
N N 0.0311 0.0180 'International Tables Vol C Tables 4.2.6.8 and 6.1.1.4'
O O 0.0492 0.0322 'International Tables Vol C Tables 4.2.6.8 and 6.1.1.4'
Ir Ir -4.7710 6.5667 'International Tables Vol C Tables 4.2.6.8 and 6.1.1.4'

loop_
_geom_angle_atom_site_label_1
_geom_angle_atom_site_label_2
_geom_angle_atom_site_label_3
_geom_angle
N5 Ir1 N4 168.62(9)
N5 Ir1 C34 80.35(11)
N4 Ir1 C34 91.04(11)
N5 Ir1 C1 94.26(11)
N4 Ir1 C1 95.47(10)
C34 Ir1 C1 168.83(11)
N5 Ir1 C21 92.02(11)
N4 Ir1 C21 80.61(11)
C34 Ir1 C21 90.87(11)
C1 Ir1 C21 99.13(11)
N5 Ir1 C4 93.44(10)
N4 Ir1 C4 94.45(10)
C34 Ir1 C4 93.11(11)
C1 Ir1 C4 77.37(11)
C21 Ir1 C4 173.72(10)
N10 Ir2 N9 169.94(10)
N10 Ir2 C81 80.60(13)
N9 Ir2 C81 91.44(11)
N10 Ir2 C47 93.94(12)
N9 Ir2 C47 94.96(10)
C81 Ir2 C47 168.38(11)
N10 Ir2 C67 93.59(12)
N9 Ir2 C67 80.40(11)
C81 Ir2 C67 91.61(11)
C47 Ir2 C67 99.00(12)
N10 Ir2 C50 90.94(11)
N9 Ir2 C50 95.55(10)
C81 Ir2 C50 92.28(11)
C47 Ir2 C50 77.48(12)
C67 Ir2 C50 174.46(11)
C1 N1 C3 109.9(3)
C1 N1 C5 117.3(2)
C3 N1 C5 132.3(3)
C1 N2 C2 110.8(3)
C1 N2 C16 125.5(3)
C2 N2 C16 123.7(3)
C14 N3 C15 124.5(3)
C14 N3 C17 119.0(3)
C15 N3 C17 116.5(3)
C33 N4 C27 119.1(3)
C33 N4 Ir1 126.7(2)
C27 N4 Ir1 114.08(19)
C46 N5 C40 118.0(3)
C46 N5 Ir1 127.6(2)
C40 N5 Ir1 114.3(2)
C47 N6 C49 109.9(3)
C47 N6 C51 117.2(2)
C49 N6 C51 132.3(3)
C47 N7 C48 110.7(3)
C47 N7 C62 125.9(3)
C48 N7 C62 123.4(3)
C60 N8 C61 124.2(3)
C60 N8 C63B 118.3(3)
C61 N8 C63B 117.5(3)
C60 N8 C63A 118.3(3)
C61 N8 C63A 117.5(3)
C80 N9 C74 118.6(3)
C80 N9 Ir2 126.9(2)
C74 N9 Ir2 114.34(19)
C93 N10 C87 118.9(3)
C93 N10 Ir2 127.3(3)
C87 N10 Ir2 113.8(3)
N2 C1 N1 104.9(2)
N2 C1 Ir1 138.4(2)
N1 C1 Ir1 115.8(2)
C3 C2 N2 107.7(3)
C2 C3 N1 106.6(3)
C5 C4 C9 115.7(3)
C5 C4 Ir1 115.9(2)
C9 C4 Ir1 128.4(2)
C4 C5 N1 113.0(3)
C4 C5 C6 124.1(3)
N1 C5 C6 122.9(2)
C5 C6 C10 126.6(3)
C5 C6 C7 116.4(3)
C10 C6 C7 117.0(3)
C13 C7 C8 120.5(3)
C13 C7 C6 119.8(3)
C8 C7 C6 119.7(3)
C9 C8 C7 120.2(3)
C9 C8 C15 120.1(3)
C7 C8 C15 119.7(3)
C8 C9 C4 122.9(3)
C11 C10 C6 121.4(3)
C10 C11 C12 120.9(3)
C13 C12 C11 119.8(3)
C12 C13 C7 120.6(3)
C12 C13 C14 119.5(3)
C7 C13 C14 119.9(3)
O2 C14 N3 120.9(3)
O2 C14 C13 122.3(3)
N3 C14 C13 116.9(3)
O1 C15 N3 119.2(3)
O1 C15 C8 123.2(3)
N3 C15 C8 117.6(3)
N3 C17 C18 110.1(3)
C19 C18 C17 111.4(4)
C18 C19 C20 112.2(5)
C22 C21 C26 115.6(3)
C22 C21 Ir1 132.8(2)
C26 C21 Ir1 111.5(2)
C21 C22 C23 121.9(3)
C24 C23 C22 121.4(3)
C23 C24 C25 119.5(3)
C24 C25 C26 117.9(3)
C24 C25 C30 124.3(3)
C26 C25 C30 117.8(3)
C25 C26 C27 119.4(3)
C25 C26 C21 123.5(3)
C27 C26 C21 117.1(3)
N4 C27 C28 121.4(3)
N4 C27 C26 116.4(3)
C28 C27 C26 122.1(3)
C31 C28 C27 118.4(3)
C31 C28 C29 124.3(3)
C27 C28 C29 117.2(3)
C30 C29 C28 121.5(3)
C29 C30 C25 122.0(3)
C32 C31 C28 118.8(3)
C31 C32 C33 120.5(3)
N4 C33 C32 121.6(3)
C35 C34 C39 116.3(3)
C35 C34 Ir1 131.4(2)
C39 C34 Ir1 112.3(2)
C34 C35 C36 121.0(3)
C37 C36 C35 121.9(4)
C36 C37 C38 119.5(3)
C37 C38 C39 117.9(3)
C37 C38 C43 124.1(3)
C39 C38 C43 118.0(4)
C34 C39 C38 123.3(3)
C34 C39 C40 116.8(3)
C38 C39 C40 119.8(3)
N5 C40 C41 122.3(3)
N5 C40 C39 116.2(3)
C41 C40 C39 121.5(3)
C44 C41 C40 118.1(3)
C44 C41 C42 124.9(3)
C40 C41 C42 117.1(4)
C43 C42 C41 121.8(4)
C42 C43 C38 121.8(3)
C45 C44 C41 119.3(3)
C44 C45 C46 120.3(4)
N5 C46 C45 122.1(4)
N7 C47 N6 104.8(3)
N7 C47 Ir2 138.6(2)
N6 C47 Ir2 115.8(2)
C49 C48 N7 107.7(3)
C48 C49 N6 106.7(3)
C51 C50 C55 116.3(3)
C51 C50 Ir2 116.0(2)
C55 C50 Ir2 127.7(2)
C50 C51 C52 123.8(3)
C50 C51 N6 113.1(3)
C52 C51 N6 123.1(3)
C51 C52 C56 126.9(3)
C51 C52 C53 116.5(3)
C56 C52 C53 116.5(3)
C54 C53 C59 120.3(3)
C54 C53 C52 119.5(3)
C59 C53 C52 120.2(3)
C55 C54 C53 120.5(3)
C55 C54 C61 119.0(3)
C53 C54 C61 120.4(3)
C54 C55 C50 122.5(3)
C57 C56 C52 121.4(4)
C56 C57 C58 121.1(4)
C59 C58 C57 120.4(4)
C58 C59 C53 120.1(4)
C58 C59 C60 119.9(3)
C53 C59 C60 120.0(3)
O4 C60 N8 120.6(4)
O4 C60 C59 121.5(4)
N8 C60 C59 117.9(3)
O3 C61 N8 119.9(3)
O3 C61 C54 123.0(3)
N8 C61 C54 117.1(3)
N8 C63A C64A 110.2(5)
C65A C64A C63A 116.9(5)
C66A C65A C64A 112.4(7)
N8 C63B C64B 105.0(8)
C65B C64B C63B 127.7(18)
C66B C65B C64B 104.7(19)
C69 C67 C73 115.6(3)
C69 C67 Ir2 132.8(2)
C73 C67 Ir2 111.6(2)
C67 C69 C70 121.4(3)
C71 C70 C69 121.8(3)
C70 C71 C72 119.8(3)
C71 C72 C73 117.6(3)
C71 C72 C77 124.1(3)
C73 C72 C77 118.3(3)
C74 C73 C67 117.1(3)
C74 C73 C72 119.0(3)
C67 C73 C72 123.8(3)
N9 C74 C73 116.3(3)
N9 C74 C75 121.4(3)
C73 C74 C75 122.2(3)
C78 C75 C74 118.2(3)
C78 C75 C76 125.1(3)
C74 C75 C76 116.7(3)
C77 C76 C75 121.6(3)
C76 C77 C72 122.1(3)
C79 C78 C75 119.5(3)
C78 C79 C80 119.7(3)
N9 C80 C79 122.5(3)
C82 C81 C86 115.8(3)
C82 C81 Ir2 131.5(3)
C86 C81 Ir2 112.4(3)
C81 C82 C83 121.8(4)
C84 C83 C82 121.4(4)
C83 C84 C85 119.5(4)
C84 C85 C86 118.3(4)
C84 C85 C90 124.8(5)
C86 C85 C90 116.9(6)
C81 C86 C85 123.1(4)
C81 C86 C87 116.9(3)
C85 C86 C87 120.1(4)
N10 C87 C88 121.7(4)
N10 C87 C86 116.2(3)
C88 C87 C86 122.2(4)
C87 C88 C91 118.0(5)
C87 C88 C89 117.2(6)
C91 C88 C89 124.7(5)
C90 C89 C88 121.5(5)
C89 C90 C85 122.1(6)
C92 C91 C88 119.5(4)
C91 C92 C93 119.9(5)
N10 C93 C92 122.0(5)

loop_
_geom_bond_atom_site_label_1
_geom_bond_atom_site_label_2
_geom_bond_distance
Ir1 N5 2.057(2)
Ir1 N4 2.060(2)
Ir1 C34 2.067(3)
Ir1 C1 2.069(3)
Ir1 C21 2.079(3)
Ir1 C4 2.100(3)
Ir2 N10 2.056(3)
Ir2 N9 2.057(2)
Ir2 C81 2.064(3)
Ir2 C47 2.066(3)
Ir2 C67 2.077(3)
Ir2 C50 2.105(3)
O1 C15 1.225(4)
O2 C14 1.214(4)
O3 C61 1.208(5)
O4 C60 1.223(4)
N1 C1 1.373(4)
N1 C3 1.394(4)
N1 C5 1.419(4)
N2 C1 1.337(4)
N2 C2 1.387(4)
N2 C16 1.455(5)
N3 C14 1.392(4)
N3 C15 1.398(4)
N3 C17 1.468(4)
N4 C33 1.329(4)
N4 C27 1.377(4)
N5 C46 1.341(4)
N5 C40 1.371(4)
N6 C47 1.376(4)
N6 C49 1.391(4)
N6 C51 1.429(4)
N7 C47 1.338(4)
N7 C48 1.388(4)
N7 C62 1.453(4)
N8 C60 1.386(5)
N8 C61 1.409(5)
N8 C63B 1.521(5)
N8 C63A 1.521(5)
N9 C80 1.331(4)
N9 C74 1.371(4)
N10 C93 1.343(5)
N10 C87 1.381(5)
C2 C3 1.328(5)
C4 C5 1.404(4)
C4 C9 1.410(4)
C5 C6 1.421(4)
C6 C10 1.422(4)
C6 C7 1.429(4)
C7 C13 1.413(4)
C7 C8 1.417(4)
C8 C9 1.374(4)
C8 C15 1.462(4)
C10 C11 1.368(5)
C11 C12 1.394(5)
C12 C13 1.376(4)
C13 C14 1.478(5)
C17 C18 1.565(6)
C18 C19 1.482(7)
C19 C20 1.487(8)
C21 C22 1.382(4)
C21 C26 1.420(4)
C22 C23 1.408(5)
C23 C24 1.378(5)
C24 C25 1.399(5)
C25 C26 1.416(4)
C25 C30 1.441(4)
C26 C27 1.417(4)
C27 C28 1.404(4)
C28 C31 1.399(5)
C28 C29 1.438(5)
C29 C30 1.346(5)
C31 C32 1.374(5)
C32 C33 1.394(5)
C34 C35 1.386(4)
C34 C39 1.406(4)
C35 C36 1.401(5)
C36 C37 1.367(6)
C37 C38 1.398(6)
C38 C39 1.411(4)
C38 C43 1.440(6)
C39 C40 1.420(5)
C40 C41 1.403(4)
C41 C44 1.391(6)
C41 C42 1.449(6)
C42 C43 1.333(7)
C44 C45 1.370(6)
C45 C46 1.388(5)
C48 C49 1.327(5)
C50 C51 1.393(4)
C50 C55 1.409(4)
C51 C52 1.418(4)
C52 C56 1.425(5)
C52 C53 1.436(5)
C53 C54 1.407(5)
C53 C59 1.418(4)
C54 C55 1.370(4)
C54 C61 1.480(5)
C56 C57 1.366(6)
C57 C58 1.392(6)
C58 C59 1.368(6)
C59 C60 1.478(6)
C63A C64A 1.526(8)
C64A C65A 1.522(9)
C65A C66A 1.480(9)
C63B C64B 1.562(16)
C64B C65B 1.489(17)
C65B C66B 1.477(18)
C67 C69 1.385(5)
C67 C73 1.416(4)
C69 C70 1.411(5)
C70 C71 1.364(6)
C71 C72 1.399(5)
C72 C73 1.416(4)
C72 C77 1.433(5)
C73 C74 1.413(4)
C74 C75 1.416(4)
C75 C78 1.393(5)
C75 C76 1.440(5)
C76 C77 1.341(6)
C78 C79 1.370(5)
C79 C80 1.394(5)
C81 C82 1.389(5)
C81 C86 1.400(5)
C82 C83 1.403(5)
C83 C84 1.353(7)
C84 C85 1.401(8)
C85 C86 1.412(6)
C85 C90 1.439(8)
C86 C87 1.423(6)
C87 C88 1.387(6)
C88 C91 1.413(9)
C88 C89 1.432(9)
C89 C90 1.356(12)
C91 C92 1.373(9)
C92 C93 1.381(6)
